data_1577399
loop_
_publ_author_name
'Hogan, David Thomas'
'Krappe, Alexander R.'
'Feyerherm, R.'
'Weber, Manuela'
'Resch-Genger, Ute'
'Eigler, Siegfried'

_publ_section_title
;
 Large Stokes shift fluorophores from meta-substituted zwitterions
;
_journal_name_full 'Chemical Science'
_journal_paper_doi 10.1039/D6SC03405E
_journal_year 2026
_chemical_formula_sum 'C14 H12 N4'
_chemical_formula_weight 236.28
_space_group_crystal_system monoclinic
_space_group_IT_number 14
_space_group_name_Hall '-P 2ybc'
_space_group_name_H-M_alt 'P 1 21/c 1'
_atom_sites_solution_hydrogens geom
_audit_creation_method SHELXL-2019/3
_audit_update_record
;
2025-10-08 deposited with the CCDC.	2026-06-17 downloaded from the CCDC.
;
_cell_angle_alpha 90
_cell_angle_beta 96.704(3)
_cell_angle_gamma 90
_cell_formula_units_Z 4
_cell_length_a 8.0059(3)
_cell_length_b 7.6326(3)
_cell_length_c 19.6494(8)
_cell_measurement_reflns_used 7671
_cell_measurement_temperature 100(2)
_cell_measurement_theta_max 66.94
_cell_measurement_theta_min 4.53
_cell_volume 1192.48(8)
_computing_cell_refinement 'Bruker SAINT'
_computing_data_collection 'Bruker APEX4'
_computing_data_reduction 'Bruker SAINT'
_computing_structure_refinement 'SHELXL-2019/2 (Sheldrick, 2019)'
_computing_structure_solution 'SHELXT 2018/2 (Sheldrick, 2018)'
_diffrn_ambient_temperature 100(2)
_diffrn_measured_fraction_theta_full 0.976
_diffrn_measured_fraction_theta_max 0.976
_diffrn_measurement_device_type 'Bruker Photon CMOS Detector, D8 Venture'
_diffrn_measurement_method '\f and \w scans'
_diffrn_radiation_type CuK\a
_diffrn_radiation_wavelength 1.54178
_diffrn_reflns_av_R_equivalents 0.0524
_diffrn_reflns_av_unetI/netI 0.0422
_diffrn_reflns_Laue_measured_fraction_full 0.976
_diffrn_reflns_Laue_measured_fraction_max 0.976
_diffrn_reflns_limit_h_max 9
_diffrn_reflns_limit_h_min -9
_diffrn_reflns_limit_k_max 8
_diffrn_reflns_limit_k_min -9
_diffrn_reflns_limit_l_max 23
_diffrn_reflns_limit_l_min -23
_diffrn_reflns_number 9833
_diffrn_reflns_point_group_measured_fraction_full 0.976
_diffrn_reflns_point_group_measured_fraction_max 0.976
_diffrn_reflns_theta_full 66.979
_diffrn_reflns_theta_max 66.978
_diffrn_reflns_theta_min 4.531
_diffrn_source 'sealed tube'
_exptl_absorpt_coefficient_mu 0.657
_exptl_absorpt_correction_type multi-scan
_exptl_crystal_colour yellow
_exptl_crystal_density_diffrn 1.316
_exptl_crystal_description platelet
_exptl_crystal_F_000 496
_exptl_crystal_recrystallization_method 'Re-crystallisation from solvent'
_exptl_crystal_size_max 0.530
_exptl_crystal_size_mid 0.160
_exptl_crystal_size_min 0.070
_exptl_transmission_factor_max 0.8892
_exptl_transmission_factor_min 0.4106
_refine_diff_density_max 0.272
_refine_diff_density_min -0.339
_refine_diff_density_rms 0.065
_refine_ls_extinction_method none
_refine_ls_goodness_of_fit_ref 1.079
_refine_ls_hydrogen_treatment constr
_refine_ls_matrix_type full
_refine_ls_number_parameters 165
_refine_ls_number_reflns 2076
_refine_ls_number_restraints 0
_refine_ls_restrained_S_all 1.079
_refine_ls_R_factor_all 0.0670
_refine_ls_R_factor_gt 0.0593
_refine_ls_shift/su_max 0.000
_refine_ls_shift/su_mean 0.000
_refine_ls_structure_factor_coef Fsqd
_refine_ls_weighting_details 'w=1/[\s^2^(Fo^2^)+(0.0438P)^2^+1.8105P] where P=(Fo^2^+2Fc^2^)/3'
_refine_ls_weighting_scheme calc
_refine_ls_wR_factor_gt 0.1355
_refine_ls_wR_factor_ref 0.1425
_reflns_Friedel_coverage 0.000
_reflns_number_gt 1809
_reflns_number_total 2076
_reflns_threshold_expression 'I > 2\s(I)'
_cod_data_source_file d6sc03405e2.cif
_cod_data_source_block 0392DH
_cod_original_sg_symbol_H-M 'P 21/c'
_cod_database_code 1577399
_shelx_shelxl_version_number 2019/3
_shelx_space_group_comment
;
The symmetry employed for this shelxl refinement is uniquely defined
by the following loop, which should always be used as a source of
symmetry information in preference to the above space-group names.
They are only intended as comments.
;
_shelx_estimated_absorpt_t_min 0.722
_shelx_estimated_absorpt_t_max 0.955

loop_
_space_group_symop_operation_xyz
'x, y, z'
'-x, y+1/2, -z+1/2'
'-x, -y, -z'
'x, -y-1/2, z-1/2'

loop_
_atom_site_label
_atom_site_type_symbol
_atom_site_fract_x
_atom_site_fract_y
_atom_site_fract_z
_atom_site_U_iso_or_equiv
_atom_site_adp_type
_atom_site_occupancy
_atom_site_site_symmetry_order
_atom_site_calc_flag
_atom_site_refinement_flags_posn
_atom_site_refinement_flags_adp
_atom_site_refinement_flags_occupancy
_atom_site_disorder_assembly
_atom_site_disorder_group
N1 N 0.4854(2) 0.6464(2) 0.13101(9) 0.0194(4) Uani 1 1 d . . . . .
N2 N 0.2448(2) 0.7629(2) 0.14501(9) 0.0190(4) Uani 1 1 d . . . . .
N3 N 0.9930(2) 0.9003(3) 0.33260(10) 0.0263(5) Uani 1 1 d . . . . .
N4 N 0.8336(3) 0.6910(3) 0.52488(10) 0.0311(5) Uani 1 1 d . . . . .
C1 C 0.2955(3) 0.5960(3) 0.28874(11) 0.0193(5) Uani 1 1 d . . . . .
H1 H 0.188960 0.565303 0.265363 0.023 Uiso 1 1 calc R U . . .
C2 C 0.3309(3) 0.5692(3) 0.35893(11) 0.0202(5) Uani 1 1 d . . . . .
H2 H 0.247538 0.519484 0.383699 0.024 Uiso 1 1 calc R U . . .
C3 C 0.4860(3) 0.6139(3) 0.39325(11) 0.0194(5) Uani 1 1 d . . . . .
H3 H 0.507748 0.591807 0.441041 0.023 Uiso 1 1 calc R U . . .
C4 C 0.6121(3) 0.6914(3) 0.35897(11) 0.0188(5) Uani 1 1 d . . . . .
C5 C 0.5770(3) 0.7144(3) 0.28766(10) 0.0182(5) Uani 1 1 d . . . . .
H5 H 0.661159 0.761370 0.262584 0.022 Uiso 1 1 calc R U . . .
C6 C 0.4206(3) 0.6693(3) 0.25322(10) 0.0178(5) Uani 1 1 d . . . . .
C7 C 0.3860(3) 0.6933(3) 0.17872(11) 0.0177(5) Uani 1 1 d . . . . .
C8 C 0.4043(3) 0.6864(3) 0.06672(11) 0.0228(5) Uani 1 1 d . . . . .
H8 H 0.446482 0.666750 0.024152 0.027 Uiso 1 1 calc R U . . .
C9 C 0.2549(3) 0.7582(3) 0.07550(11) 0.0218(5) Uani 1 1 d . . . . .
H9 H 0.171995 0.798111 0.040399 0.026 Uiso 1 1 calc R U . . .
C10 C 0.7723(3) 0.7434(3) 0.39537(11) 0.0197(5) Uani 1 1 d . . . . .
C11 C 0.8944(3) 0.8296(3) 0.36174(11) 0.0201(5) Uani 1 1 d . . . . .
C12 C 0.8074(3) 0.7163(3) 0.46654(11) 0.0220(5) Uani 1 1 d . . . . .
C13 C 0.6515(3) 0.5634(3) 0.14223(11) 0.0224(5) Uani 1 1 d . . . . .
H13A H 0.662143 0.477724 0.105839 0.034 Uiso 1 1 calc R U . . .
H13B H 0.664338 0.503938 0.186744 0.034 Uiso 1 1 calc R U . . .
H13C H 0.738984 0.652978 0.141620 0.034 Uiso 1 1 calc R U . . .
C14 C 0.1028(3) 0.8385(3) 0.17552(11) 0.0226(5) Uani 1 1 d . . . . .
H14A H 0.058324 0.939031 0.148126 0.034 Uiso 1 1 calc R U . . .
H14B H 0.140600 0.877049 0.222361 0.034 Uiso 1 1 calc R U . . .
H14C H 0.014366 0.750034 0.176485 0.034 Uiso 1 1 calc R U . . .

loop_
_atom_site_aniso_label
_atom_site_aniso_U_11
_atom_site_aniso_U_22
_atom_site_aniso_U_33
_atom_site_aniso_U_23
_atom_site_aniso_U_13
_atom_site_aniso_U_12
N1 0.0211(9) 0.0162(10) 0.0207(9) 0.0007(7) 0.0015(7) -0.0002(7)
N2 0.0170(9) 0.0162(10) 0.0232(9) 0.0021(7) 0.0001(7) 0.0006(7)
N3 0.0234(10) 0.0265(11) 0.0282(10) 0.0019(8) 0.0001(8) -0.0014(8)
N4 0.0280(11) 0.0393(13) 0.0254(11) 0.0028(9) 0.0004(8) -0.0065(9)
C1 0.0187(11) 0.0133(11) 0.0254(11) -0.0006(8) 0.0003(8) 0.0000(8)
C2 0.0229(11) 0.0141(11) 0.0243(11) 0.0006(8) 0.0056(8) -0.0003(8)
C3 0.0233(11) 0.0140(11) 0.0211(10) 0.0007(8) 0.0033(8) 0.0014(8)
C4 0.0206(11) 0.0121(11) 0.0234(11) -0.0017(8) 0.0016(8) 0.0033(8)
C5 0.0206(11) 0.0118(11) 0.0224(11) 0.0016(8) 0.0039(8) -0.0006(8)
C6 0.0207(11) 0.0119(11) 0.0207(10) -0.0001(8) 0.0019(8) 0.0016(8)
C7 0.0182(10) 0.0114(11) 0.0235(11) -0.0006(8) 0.0020(8) -0.0011(8)
C8 0.0300(12) 0.0187(12) 0.0191(10) 0.0005(9) 0.0005(9) -0.0041(9)
C9 0.0248(12) 0.0196(12) 0.0196(10) 0.0017(8) -0.0027(8) -0.0013(9)
C10 0.0224(11) 0.0176(12) 0.0191(10) 0.0004(8) 0.0020(8) 0.0003(9)
C11 0.0195(11) 0.0169(12) 0.0225(11) -0.0019(9) -0.0036(9) 0.0020(9)
C12 0.0213(11) 0.0186(12) 0.0256(12) 0.0008(9) 0.0002(9) -0.0004(9)
C13 0.0225(11) 0.0192(12) 0.0255(11) 0.0001(9) 0.0035(9) 0.0027(9)
C14 0.0179(11) 0.0214(12) 0.0282(11) 0.0000(9) 0.0017(8) 0.0021(9)

loop_
_atom_type_symbol
_atom_type_description
_atom_type_scat_dispersion_real
_atom_type_scat_dispersion_imag
_atom_type_scat_source
C C 0.0181 0.0091 'International Tables Vol C Tables 4.2.6.8 and 6.1.1.4'
H H 0.0000 0.0000 'International Tables Vol C Tables 4.2.6.8 and 6.1.1.4'
N N 0.0311 0.0180 'International Tables Vol C Tables 4.2.6.8 and 6.1.1.4'

loop_
_geom_angle_atom_site_label_1
_geom_angle_atom_site_label_2
_geom_angle_atom_site_label_3
_geom_angle
_geom_angle_site_symmetry_1
_geom_angle_site_symmetry_3
_geom_angle_publ_flag
C7 N1 C8 108.89(18) . . ?
C7 N1 C13 127.53(18) . . ?
C8 N1 C13 123.57(18) . . ?
C7 N2 C9 109.44(18) . . ?
C7 N2 C14 126.86(18) . . ?
C9 N2 C14 123.67(18) . . ?
C2 C1 C6 118.55(19) . . ?
C2 C1 H1 120.7 . . ?
C6 C1 H1 120.7 . . ?
C3 C2 C1 120.9(2) . . ?
C3 C2 H2 119.5 . . ?
C1 C2 H2 119.5 . . ?
C2 C3 C4 121.53(19) . . ?
C2 C3 H3 119.2 . . ?
C4 C3 H3 119.2 . . ?
C5 C4 C3 117.24(19) . . ?
C5 C4 C10 121.29(19) . . ?
C3 C4 C10 121.46(19) . . ?
C6 C5 C4 121.04(19) . . ?
C6 C5 H5 119.5 . . ?
C4 C5 H5 119.5 . . ?
C5 C6 C1 120.63(19) . . ?
C5 C6 C7 120.45(19) . . ?
C1 C6 C7 118.89(18) . . ?
N1 C7 N2 106.98(18) . . ?
N1 C7 C6 127.05(19) . . ?
N2 C7 C6 125.95(19) . . ?
C9 C8 N1 107.59(19) . . ?
C9 C8 H8 126.2 . . ?
N1 C8 H8 126.2 . . ?
C8 C9 N2 107.10(18) . . ?
C8 C9 H9 126.4 . . ?
N2 C9 H9 126.4 . . ?
C11 C10 C12 117.78(19) . . ?
C11 C10 C4 121.36(19) . . ?
C12 C10 C4 120.80(19) . . ?
N3 C11 C10 178.5(2) . . ?
N4 C12 C10 178.5(2) . . ?
N1 C13 H13A 109.5 . . ?
N1 C13 H13B 109.5 . . ?
H13A C13 H13B 109.5 . . ?
N1 C13 H13C 109.5 . . ?
H13A C13 H13C 109.5 . . ?
H13B C13 H13C 109.5 . . ?
N2 C14 H14A 109.5 . . ?
N2 C14 H14B 109.5 . . ?
H14A C14 H14B 109.5 . . ?
N2 C14 H14C 109.5 . . ?
H14A C14 H14C 109.5 . . ?
H14B C14 H14C 109.5 . . ?

loop_
_geom_bond_atom_site_label_1
_geom_bond_atom_site_label_2
_geom_bond_distance
_geom_bond_site_symmetry_2
_geom_bond_publ_flag
N1 C7 1.347(3) . ?
N1 C8 1.385(3) . ?
N1 C13 1.466(3) . ?
N2 C7 1.351(3) . ?
N2 C9 1.378(3) . ?
N2 C14 1.464(3) . ?
N3 C11 1.161(3) . ?
N4 C12 1.157(3) . ?
C1 C2 1.390(3) . ?
C1 C6 1.402(3) . ?
C1 H1 0.9500 . ?
C2 C3 1.384(3) . ?
C2 H2 0.9500 . ?
C3 C4 1.408(3) . ?
C3 H3 0.9500 . ?
C4 C5 1.408(3) . ?
C4 C10 1.449(3) . ?
C5 C6 1.395(3) . ?
C5 H5 0.9500 . ?
C6 C7 1.469(3) . ?
C8 C9 1.344(3) . ?
C8 H8 0.9500 . ?
C9 H9 0.9500 . ?
C10 C11 1.406(3) . ?
C10 C12 1.409(3) . ?
C13 H13A 0.9800 . ?
C13 H13B 0.9800 . ?
C13 H13C 0.9800 . ?
C14 H14A 0.9800 . ?
C14 H14B 0.9800 . ?
C14 H14C 0.9800 . ?

loop_
_geom_torsion_atom_site_label_1
_geom_torsion_atom_site_label_2
_geom_torsion_atom_site_label_3
_geom_torsion_atom_site_label_4
_geom_torsion
_geom_torsion_site_symmetry_1
_geom_torsion_site_symmetry_2
_geom_torsion_site_symmetry_3
_geom_torsion_site_symmetry_4
_geom_torsion_publ_flag
C6 C1 C2 C3 0.1(3) . . . . ?
C1 C2 C3 C4 1.4(3) . . . . ?
C2 C3 C4 C5 -2.8(3) . . . . ?
C2 C3 C4 C10 177.9(2) . . . . ?
C3 C4 C5 C6 2.8(3) . . . . ?
C10 C4 C5 C6 -177.9(2) . . . . ?
C4 C5 C6 C1 -1.5(3) . . . . ?
C4 C5 C6 C7 -179.70(19) . . . . ?
C2 C1 C6 C5 0.0(3) . . . . ?
C2 C1 C6 C7 178.20(19) . . . . ?
C8 N1 C7 N2 -0.4(2) . . . . ?
C13 N1 C7 N2 -179.29(19) . . . . ?
C8 N1 C7 C6 177.9(2) . . . . ?
C13 N1 C7 C6 -0.9(3) . . . . ?
C9 N2 C7 N1 0.6(2) . . . . ?
C14 N2 C7 N1 -177.42(19) . . . . ?
C9 N2 C7 C6 -177.8(2) . . . . ?
C14 N2 C7 C6 4.2(3) . . . . ?
C5 C6 C7 N1 46.7(3) . . . . ?
C1 C6 C7 N1 -131.6(2) . . . . ?
C5 C6 C7 N2 -135.3(2) . . . . ?
C1 C6 C7 N2 46.5(3) . . . . ?
C7 N1 C8 C9 0.1(2) . . . . ?
C13 N1 C8 C9 179.0(2) . . . . ?
N1 C8 C9 N2 0.3(2) . . . . ?
C7 N2 C9 C8 -0.5(2) . . . . ?
C14 N2 C9 C8 177.56(19) . . . . ?
C5 C4 C10 C11 4.4(3) . . . . ?
C3 C4 C10 C11 -176.4(2) . . . . ?
C5 C4 C10 C12 -178.6(2) . . . . ?
C3 C4 C10 C12 0.6(3) . . . . ?
